data_4349827
loop_
_publ_author_name
'Li, Min-Yu'
'Zhang, Hai-Xia'
'Wang, Fei'
'Zhang, Jian'

_publ_section_title
;
 Synthesis of zeolitic tetrazolate-imidazolate frameworks (ZTIFs) in
 ethylene glycol
;
_journal_issue 3
_journal_name_full 'Inorganic Chemistry Frontiers'
_journal_page_first 675
_journal_paper_doi 10.1039/C7QI00765E
_journal_volume 5
_journal_year 2018
_chemical_formula_moiety 'C6 H7 N7 O2 S Zn'
_chemical_formula_sum 'C6 H7 N7 O2 S Zn'
_chemical_formula_weight 306.64
_space_group_crystal_system orthorhombic
_space_group_IT_number 19
_space_group_name_Hall 'P 2ac 2ab'
_space_group_name_H-M_alt 'P 21 21 21'
_atom_sites_solution_hydrogens geom
_audit_creation_method SHELXL-2016/6
_audit_update_record
;
2017-12-29 deposited with the CCDC.
2018-01-08 downloaded from the CCDC.
;
_cell_angle_alpha 90
_cell_angle_beta 90
_cell_angle_gamma 90
_cell_formula_units_Z 4
_cell_length_a 7.624(2)
_cell_length_b 9.745(3)
_cell_length_c 15.392(5)
_cell_measurement_reflns_used 3366
_cell_measurement_temperature 293(2)
_cell_measurement_theta_max 27.4932
_cell_measurement_theta_min 2.4735
_cell_volume 1143.6(6)
_computing_structure_refinement 'SHELXL-2016/6 (Sheldrick, 2016)'
_diffrn_ambient_temperature 293(2)
_diffrn_measured_fraction_theta_full 1.000
_diffrn_measured_fraction_theta_max 0.999
_diffrn_measurement_device_type
;
Saturn724+ (2x2 bin mode)
;
_diffrn_measurement_method CCD_Profile_fitting
_diffrn_radiation_type MoK\a
_diffrn_radiation_wavelength 0.71073
_diffrn_reflns_av_R_equivalents 0.0306
_diffrn_reflns_av_unetI/netI 0.0361
_diffrn_reflns_Laue_measured_fraction_full 1.000
_diffrn_reflns_Laue_measured_fraction_max 0.999
_diffrn_reflns_limit_h_max 8
_diffrn_reflns_limit_h_min -9
_diffrn_reflns_limit_k_max 12
_diffrn_reflns_limit_k_min -12
_diffrn_reflns_limit_l_max 19
_diffrn_reflns_limit_l_min -19
_diffrn_reflns_number 8689
_diffrn_reflns_point_group_measured_fraction_full 1.000
_diffrn_reflns_point_group_measured_fraction_max 0.992
_diffrn_reflns_theta_full 25.242
_diffrn_reflns_theta_max 27.474
_diffrn_reflns_theta_min 2.474
_diffrn_source 'Sealed Tube'
_exptl_absorpt_coefficient_mu 2.332
_exptl_absorpt_correction_T_max 1.0000
_exptl_absorpt_correction_T_min 0.8895
_exptl_absorpt_correction_type multi-scan
_exptl_crystal_colour yellow
_exptl_crystal_density_diffrn 1.781
_exptl_crystal_description Prism
_exptl_crystal_F_000 616.0
_exptl_crystal_size_max 0.250
_exptl_crystal_size_mid 0.15
_exptl_crystal_size_min 0.10
_refine_diff_density_max 0.259
_refine_diff_density_min -0.280
_refine_diff_density_rms 0.046
_refine_ls_abs_structure_details
;
 Flack x determined using 893 quotients [(I+)-(I-)]/[(I+)+(I-)]
 (Parsons, Flack and Wagner, Acta Cryst. B69 (2013) 249-259).
;
_refine_ls_abs_structure_Flack 0.077(8)
_refine_ls_extinction_method none
_refine_ls_goodness_of_fit_ref 0.943
_refine_ls_hydrogen_treatment constr
_refine_ls_matrix_type full
_refine_ls_number_parameters 154
_refine_ls_number_reflns 2590
_refine_ls_number_restraints 0
_refine_ls_restrained_S_all 0.943
_refine_ls_R_factor_all 0.0281
_refine_ls_R_factor_gt 0.0241
_refine_ls_shift/su_max 0.001
_refine_ls_shift/su_mean 0.000
_refine_ls_structure_factor_coef Fsqd
_refine_ls_weighting_details 'w=1/[\s^2^(Fo^2^)+(0.0224P)^2^] where P=(Fo^2^+2Fc^2^)/3'
_refine_ls_weighting_scheme calc
_refine_ls_wR_factor_gt 0.0467
_refine_ls_wR_factor_ref 0.0478
_reflns_Friedel_coverage 0.707
_reflns_Friedel_fraction_full 0.999
_reflns_Friedel_fraction_max 0.984
_reflns_number_gt 2401
_reflns_number_total 2590
_reflns_threshold_expression 'I > 2\s(I)'
_cod_data_source_file c7qi00765e2.cif
_cod_data_source_block ZTIF-13
_cod_depositor_comments
;
The following automatic conversions were performed:

data item '_exptl_absorpt_correction_type' value 'Multi-scan' was
changed to 'multi-scan' in accordance with the
/home/saulius/struct/COD-crude-data/automatic-downloads/DataCite-retrospective/RSC/depositions/lib/dictionaries/cif_core.dic
dictionary named 'cif_core.dic' version 2.4.2 last updated on
2011-04-26.

Automatic conversion script
Id: cif_fix_values 6909 2019-04-08 15:41:33Z antanas 
;
_cod_database_code 4349827
_shelx_shelxl_version_number 2016/6
_shelx_space_group_comment
;
The symmetry employed for this shelxl refinement is uniquely defined
by the following loop, which should always be used as a source of
symmetry information in preference to the above space-group names.
They are only intended as comments.
;

loop_
_space_group_symop_operation_xyz
'x, y, z'
'-x+1/2, -y, z+1/2'
'x+1/2, -y+1/2, -z'
'-x, y+1/2, -z+1/2'

loop_
_atom_site_label
_atom_site_type_symbol
_atom_site_fract_x
_atom_site_fract_y
_atom_site_fract_z
_atom_site_U_iso_or_equiv
_atom_site_adp_type
_atom_site_occupancy
_atom_site_site_symmetry_order
_atom_site_calc_flag
_atom_site_refinement_flags_posn
_atom_site_refinement_flags_adp
Zn1 Zn 0.04586(5) 0.21532(3) 0.35864(2) 0.02772(10) Uani 1 1 d . .
S1 S -0.00461(15) -0.10885(9) 0.48342(6) 0.0543(3) Uani 1 1 d . .
N3 N -0.1798(4) -0.0422(3) 0.27416(16) 0.0310(6) Uani 1 1 d . .
O4 O -0.2594(3) -0.1496(2) 0.26228(15) 0.0392(6) Uani 1 1 d . .
N5 N 0.1114(4) 0.0568(2) 0.28418(16) 0.0292(6) Uani 1 1 d . .
O6 O -0.2454(3) 0.0636(2) 0.30237(17) 0.0454(7) Uani 1 1 d . .
N7 N 0.2480(4) 0.3028(3) 0.42468(16) 0.0343(6) Uani 1 1 d . .
N8 N -0.0889(4) 0.1584(2) 0.46584(15) 0.0308(6) Uani 1 1 d . .
N9 N -0.0786(4) 0.3662(2) 0.29647(15) 0.0300(6) Uani 1 1 d . .
C10 C -0.2503(5) 0.4042(3) 0.2980(2) 0.0379(8) Uani 1 1 d . .
H10A H -0.341263 0.357933 0.328412 0.046 Uiso 1 1 calc R U
N12 N 0.2952(4) 0.4361(2) 0.41726(17) 0.0354(7) Uani 1 1 d . .
C13 C 0.0040(5) -0.0392(3) 0.25365(19) 0.0261(6) Uani 1 1 d . .
C15 C -0.1039(4) 0.0440(3) 0.51391(19) 0.0303(7) Uani 1 1 d . .
C16 C 0.2707(5) 0.0204(3) 0.2515(2) 0.0360(8) Uani 1 1 d . .
H16 H 0.377942 0.067544 0.261259 0.043 Uiso 1 1 calc R U
N17 N 0.3153(4) 0.2459(3) 0.49362(18) 0.0365(7) Uani 1 1 d . .
C2 C -0.0697(6) -0.2225(4) 0.5698(2) 0.0539(10) Uani 1 1 d . .
H2A H -0.008742 -0.196965 0.624295 0.065 Uiso 1 1 calc R U
H2B H -0.197640 -0.215370 0.579712 0.065 Uiso 1 1 calc R U
C18 C -0.0222(7) -0.3676(4) 0.5445(3) 0.0710(14) Uani 1 1 d . .
H18A H -0.056954 -0.430581 0.591076 0.107 Uiso 1 1 calc R U
H18B H -0.083613 -0.392290 0.490836 0.107 Uiso 1 1 calc R U
H18C H 0.104691 -0.373943 0.535280 0.107 Uiso 1 1 calc R U

loop_
_atom_site_aniso_label
_atom_site_aniso_U_11
_atom_site_aniso_U_22
_atom_site_aniso_U_33
_atom_site_aniso_U_23
_atom_site_aniso_U_13
_atom_site_aniso_U_12
Zn1 0.0371(2) 0.02285(16) 0.02319(15) 0.00015(15) 0.00096(16) -0.00057(17)
S1 0.0725(9) 0.0357(5) 0.0546(5) 0.0089(4) 0.0276(5) 0.0188(5)
N3 0.0340(17) 0.0348(16) 0.0241(14) -0.0025(11) 0.0028(12) -0.0011(13)
O4 0.0406(16) 0.0361(13) 0.0409(14) -0.0061(11) 0.0012(12) -0.0136(11)
N5 0.0361(17) 0.0244(14) 0.0272(13) -0.0026(10) 0.0004(12) -0.0029(12)
O6 0.0373(16) 0.0397(14) 0.0591(17) -0.0167(13) 0.0093(13) 0.0041(12)
N7 0.0458(18) 0.0282(15) 0.0289(13) 0.0021(12) -0.0061(12) -0.0063(13)
N8 0.0394(19) 0.0264(13) 0.0268(12) 0.0005(10) 0.0054(12) 0.0003(12)
N9 0.0347(19) 0.0263(13) 0.0291(12) 0.0053(10) 0.0032(12) -0.0006(12)
C10 0.031(2) 0.0362(19) 0.047(2) 0.0090(16) 0.0071(17) -0.0014(16)
N12 0.046(2) 0.0278(14) 0.0324(15) 0.0048(11) -0.0065(13) -0.0069(13)
C13 0.0319(19) 0.0241(14) 0.0223(13) -0.0016(10) 0.0011(11) -0.0026(11)
C15 0.033(2) 0.0291(16) 0.0285(16) 0.0008(13) 0.0042(14) 0.0016(14)
C16 0.029(2) 0.0367(19) 0.042(2) -0.0040(16) 0.0040(16) -0.0043(15)
N17 0.0510(19) 0.0283(14) 0.0302(13) 0.0013(10) -0.0096(13) -0.0034(11)
C2 0.068(3) 0.0421(19) 0.052(2) 0.0111(18) 0.007(2) 0.000(2)
C18 0.073(4) 0.040(2) 0.100(3) 0.020(2) 0.022(3) 0.014(2)

loop_
_atom_type_symbol
_atom_type_description
_atom_type_scat_dispersion_real
_atom_type_scat_dispersion_imag
_atom_type_scat_source
C C 0.0033 0.0016 'International Tables Vol C Tables 4.2.6.8 and 6.1.1.4'
H H 0.0000 0.0000 'International Tables Vol C Tables 4.2.6.8 and 6.1.1.4'
N N 0.0061 0.0033 'International Tables Vol C Tables 4.2.6.8 and 6.1.1.4'
O O 0.0106 0.0060 'International Tables Vol C Tables 4.2.6.8 and 6.1.1.4'
S S 0.1246 0.1234 'International Tables Vol C Tables 4.2.6.8 and 6.1.1.4'
Zn Zn 0.2839 1.4301 'International Tables Vol C Tables 4.2.6.8 and 6.1.1.4'

loop_
_geom_angle_atom_site_label_1
_geom_angle_atom_site_label_2
_geom_angle_atom_site_label_3
_geom_angle
_geom_angle_site_symmetry_1
_geom_angle_site_symmetry_3
N5 Zn1 N9 114.58(11) . .
N5 Zn1 N8 112.65(10) . .
N9 Zn1 N8 110.62(11) . .
N5 Zn1 N7 115.07(11) . .
N9 Zn1 N7 106.92(11) . .
N8 Zn1 N7 95.29(11) . .
C15 S1 C2 102.02(17) . .
O4 N3 O6 124.7(3) . .
O4 N3 C13 117.9(3) . .
O6 N3 C13 117.3(3) . .
C13 N5 C16 103.6(3) . .
C13 N5 Zn1 126.6(2) . .
C16 N5 Zn1 129.8(2) . .
N17 N7 N12 111.9(2) . .
N17 N7 Zn1 121.8(2) . .
N12 N7 Zn1 124.2(2) . .
N17 N8 C15 105.9(2) 3_456 .
N17 N8 Zn1 117.80(19) 3_456 .
C15 N8 Zn1 136.2(2) . .
C13 N9 C10 103.5(3) 4 .
C13 N9 Zn1 125.9(2) 4 .
C10 N9 Zn1 130.5(2) . .
N9 C10 C16 108.8(3) . 4
C15 N12 N7 103.1(2) 3_556 .
N5 C13 N9 115.4(3) . 4_545
N5 C13 N3 122.5(3) . .
N9 C13 N3 122.1(3) 4_545 .
N12 C15 N8 111.7(3) 3_456 .
N12 C15 S1 126.5(2) 3_456 .
N8 C15 S1 121.8(2) . .
N5 C16 C10 108.6(3) . 4_545
N7 N17 N8 107.4(2) . 3_556
C18 C2 S1 108.6(3) . .

loop_
_geom_bond_atom_site_label_1
_geom_bond_atom_site_label_2
_geom_bond_distance
_geom_bond_site_symmetry_2
Zn1 N5 1.987(3) .
Zn1 N9 1.995(3) .
Zn1 N8 2.021(2) .
Zn1 N7 2.033(3) .
S1 C15 1.736(3) .
S1 C2 1.801(3) .
N3 O4 1.224(3) .
N3 O6 1.225(3) .
N3 C13 1.437(4) .
N5 C13 1.330(4) .
N5 C16 1.361(4) .
N7 N17 1.303(4) .
N7 N12 1.353(3) .
N8 N17 1.339(3) 3_456
N8 C15 1.342(4) .
N9 C13 1.330(4) 4
N9 C10 1.361(4) .
C10 C16 1.374(4) 4
N12 C15 1.323(4) 3_556
C2 C18 1.510(5) .
